data_1565274
loop_
_publ_author_name
'Tian, Yu'
'Yang, Jie'
'Gao, Mingxue'
'Liu, Zhenjiang'
'Zhao, M.'
'Fang, Manman'
'Li, Zhen'

_publ_section_title
;
 Organic Microporous Crystals Driven by Pure C-H&#x2027;&#x2027;&#x2027;\p
 Interactions with Vapors-Induced Crystal-to-Crystal Transformations
;
_journal_name_full 'Materials Horizons'
_journal_paper_doi 10.1039/D1MH01360B
_journal_year 2021
_chemical_formula_moiety '2(C18 H11 N S1.5)'
_chemical_formula_sum 'C36 H22 N2 S3'
_chemical_formula_weight 578.73
_space_group_crystal_system orthorhombic
_space_group_IT_number 26
_space_group_name_Hall 'P 2c -2'
_space_group_name_H-M_alt 'P m c 21'
_atom_sites_solution_hydrogens geom
_atom_sites_solution_primary dual
_audit_block_doi 10.5517/ccdc.csd.cc261rtv
_audit_creation_date 2020-06-12
_audit_creation_method
;
Olex2 1.2
(compiled 2018.05.29 svn.r3508 for OlexSys, GUI svn.r5506)
;
_audit_update_record
;
2020-09-05 deposited with the CCDC.	2021-11-15 downloaded from the CCDC.
;
_cell_angle_alpha 90
_cell_angle_beta 90
_cell_angle_gamma 90
_cell_formula_units_Z 4
_cell_length_a 28.6595(5)
_cell_length_b 8.9864(2)
_cell_length_c 13.6296(2)
_cell_measurement_reflns_used 5286
_cell_measurement_temperature 293(2)
_cell_measurement_theta_max 72.7710
_cell_measurement_theta_min 4.9050
_cell_volume 3510.25(11)
_computing_cell_refinement 'CrysAlisPro 1.171.39.46e (Rigaku OD, 2018)'
_computing_data_collection 'CrysAlisPro 1.171.39.46e (Rigaku OD, 2018)'
_computing_data_reduction 'CrysAlisPro 1.171.39.46e (Rigaku OD, 2018)'
_computing_molecular_graphics 'Olex2 (Dolomanov et al., 2009)'
_computing_publication_material 'Olex2 (Dolomanov et al., 2009)'
_computing_structure_refinement 'ShelXL (Sheldrick, 2015)'
_computing_structure_solution 'ShelXT (Sheldrick, 2015)'
_diffrn_ambient_temperature 293(2)
_diffrn_detector 'CCD plate'
_diffrn_detector_area_resol_mean 5.1975
_diffrn_detector_type AtlasS2
_diffrn_measured_fraction_theta_full 0.999
_diffrn_measured_fraction_theta_max 0.999
_diffrn_measurement_details
;
List of Runs (angles in degrees, time in seconds):

  # Type    Start    End  Width  t~exp~   \w     \q     \k     \f   Frames
#--------------------------------------------------------------------------
  1  \w    -62.00  32.00   1.00   26.10    --  -41.12  37.00 -90.00   94
  2  \w     21.00  77.00   1.00   26.10    --   41.12  37.00  30.00   56
  3  \w     24.00  75.00   1.00   26.10    --   41.12  57.00 -60.00   51
  4  \w    143.00 169.00   1.00  104.40    --  105.32  61.00 -90.00   26
  5  \w     76.00 177.00   1.00  104.40    --  105.32  61.00  90.00  101
  6  \w    119.00 175.00   1.00  104.40    --  105.32  61.00 -30.00   56
  7  \w     24.00  84.00   1.00  104.40    --  105.32 -94.00 -90.00   60
  8  \w    132.00 171.00   1.00  104.40    --  105.32 125.00 -30.00   39
  9  \w     77.00 104.00   1.00  104.40    --  105.32  61.00 -30.00   27
 10  \w     83.00 108.00   1.00  104.40    --  105.32  45.00   0.00   25
 11  \w    131.00 175.00   1.00  104.40    --  105.32  45.00   0.00   44
 12  \w    107.00 138.00   1.00  104.40    --  105.32  61.00 -90.00   31
;
_diffrn_measurement_device 'four-circle diffractometer'
_diffrn_measurement_device_type 'SuperNova, Dual, Cu at home/near, AtlasS2'
_diffrn_measurement_method '\w scans'
_diffrn_orient_matrix_type 'CrysAlisPro convention (1999,Acta A55,543-557)'
_diffrn_orient_matrix_UB_11 -0.0720380000
_diffrn_orient_matrix_UB_12 -0.0142761000
_diffrn_orient_matrix_UB_13 -0.1240452000
_diffrn_orient_matrix_UB_21 0.0363948000
_diffrn_orient_matrix_UB_22 -0.0507639000
_diffrn_orient_matrix_UB_23 0.0108431000
_diffrn_orient_matrix_UB_31 -0.0791956000
_diffrn_orient_matrix_UB_32 -0.0103583000
_diffrn_orient_matrix_UB_33 0.1177958000
_diffrn_radiation_monochromator mirror
_diffrn_radiation_probe x-ray
_diffrn_radiation_type CuK\a
_diffrn_radiation_wavelength 1.54184
_diffrn_reflns_av_R_equivalents 0.0190
_diffrn_reflns_av_unetI/netI 0.0263
_diffrn_reflns_Laue_measured_fraction_full 0.999
_diffrn_reflns_Laue_measured_fraction_max 0.999
_diffrn_reflns_limit_h_max 34
_diffrn_reflns_limit_h_min -32
_diffrn_reflns_limit_k_max 10
_diffrn_reflns_limit_k_min -6
_diffrn_reflns_limit_l_max 16
_diffrn_reflns_limit_l_min -15
_diffrn_reflns_number 12006
_diffrn_reflns_point_group_measured_fraction_full 0.926
_diffrn_reflns_point_group_measured_fraction_max 0.926
_diffrn_reflns_theta_full 67.053
_diffrn_reflns_theta_max 67.053
_diffrn_reflns_theta_min 4.629
_diffrn_source 'micro-focus sealed X-ray tube'
_diffrn_source_type 'SuperNova (Cu) X-ray Source'
_exptl_absorpt_coefficient_mu 2.109
_exptl_absorpt_correction_T_max 1.00000
_exptl_absorpt_correction_T_min 0.76613
_exptl_absorpt_correction_type multi-scan
_exptl_absorpt_process_details
;
CrysAlisPro 1.171.39.46e (Rigaku Oxford Diffraction, 2018)
Empirical absorption correction using spherical harmonics,
 implemented in SCALE3 ABSPACK scaling algorithm.
;
_exptl_crystal_colour colourless
_exptl_crystal_colour_primary colourless
_exptl_crystal_density_diffrn 1.095
_exptl_crystal_description block
_exptl_crystal_F_000 1200
_exptl_crystal_size_max 0.23
_exptl_crystal_size_mid 0.15
_exptl_crystal_size_min 0.1
_refine_diff_density_max 0.243
_refine_diff_density_min -0.219
_refine_diff_density_rms 0.048
_refine_ls_abs_structure_details
;
 Flack x determined using 1987 quotients [(I+)-(I-)]/[(I+)+(I-)]
 (Parsons, Flack and Wagner, Acta Cryst. B69 (2013) 249-259).
;
_refine_ls_abs_structure_Flack 0.080(9)
_refine_ls_extinction_method none
_refine_ls_goodness_of_fit_ref 1.035
_refine_ls_hydrogen_treatment constr
_refine_ls_matrix_type full
_refine_ls_number_parameters 373
_refine_ls_number_reflns 5935
_refine_ls_number_restraints 1
_refine_ls_restrained_S_all 1.034
_refine_ls_R_factor_all 0.0628
_refine_ls_R_factor_gt 0.0570
_refine_ls_shift/su_max 0.000
_refine_ls_shift/su_mean 0.000
_refine_ls_structure_factor_coef Fsqd
_refine_ls_weighting_details 'w=1/[\s^2^(Fo^2^)+(0.0876P)^2^+1.4403P] where P=(Fo^2^+2Fc^2^)/3'
_refine_ls_weighting_scheme calc
_refine_ls_wR_factor_gt 0.1593
_refine_ls_wR_factor_ref 0.1656
_reflns_Friedel_coverage 0.767
_reflns_Friedel_fraction_full 0.845
_reflns_Friedel_fraction_max 0.845
_reflns_number_gt 5269
_reflns_number_total 5935
_reflns_threshold_expression 'I > 2\s(I)'
_cod_data_source_file d1mh01360b2.cif
_cod_data_source_block ty-dbt-pe-2-20200610
_cod_original_cell_volume 3510.24(11)
_cod_database_code 1565274
_shelx_shelxl_version_number 2014/7
_chemical_oxdiff_formula 'C36 H22 N2 S3'
_shelx_space_group_comment
;
The symmetry employed for this shelxl refinement is uniquely defined
by the following loop, which should always be used as a source of
symmetry information in preference to the above space-group names.
They are only intended as comments.
;
_shelx_estimated_absorpt_t_max 0.817
_shelx_estimated_absorpt_t_min 0.643
_reflns_odcompleteness_completeness 99.92
_reflns_odcompleteness_iscentric 1
_reflns_odcompleteness_theta 66.97
_olex2_refinement_description
;
1. Fixed Uiso
 At 1.2 times of:
  All C(H) groups
2.a Aromatic/amide H refined with riding coordinates:
 C1(H1), C2(H2), C3(H3), C4(H4), C9(H9), C10(H10), C11(H11), C12(H12),
 C14(H14), C17(H17), C18(H18), C1'(H1'), C2'(H2'), C3'(H3'), C4'(H4'), C9'(H9'),
  C10'(H10'), C11'(H11'), C12'(H12'), C14'(H14'), C15'(H15'), C18'(H18')
;
_olex2_submission_special_instructions 'No special instructions were received'
_oxdiff_exptl_absorpt_empirical_details
;
Empirical correction (ABSPACK) includes:
- Absorption correction using spherical harmonics
- Frame scaling
;
_oxdiff_exptl_absorpt_empirical_full_max 1.375
_oxdiff_exptl_absorpt_empirical_full_min 0.748

loop_
_space_group_symop_operation_xyz
'x, y, z'
'-x, -y, z+1/2'
'x, -y, z+1/2'
'-x, y, z'

loop_
_atom_site_label
_atom_site_type_symbol
_atom_site_fract_x
_atom_site_fract_y
_atom_site_fract_z
_atom_site_U_iso_or_equiv
_atom_site_adp_type
_atom_site_occupancy
_atom_site_site_symmetry_order
_atom_site_calc_flag
_atom_site_refinement_flags_posn
_atom_site_refinement_flags_adp
_atom_site_refinement_flags_occupancy
_atom_site_disorder_assembly
_atom_site_disorder_group
C1 C 0.7190(2) 0.5028(9) 0.1466(5) 0.0764(16) Uani 1 1 d . . . . .
H1 H 0.7420 0.5428 0.1063 0.092 Uiso 1 1 calc R . . . .
C2 C 0.7102(2) 0.3538(8) 0.1432(5) 0.0786(16) Uani 1 1 d . . . . .
H2 H 0.7270 0.2931 0.1007 0.094 Uiso 1 1 calc R . . . .
C3 C 0.6770(2) 0.2944(8) 0.2021(5) 0.0808(17) Uani 1 1 d . . . . .
H3 H 0.6704 0.1932 0.1985 0.097 Uiso 1 1 calc R . . . .
C4 C 0.6524(2) 0.3842(7) 0.2684(4) 0.0680(14) Uani 1 1 d . . . . .
H4 H 0.6303 0.3412 0.3095 0.082 Uiso 1 1 calc R . . . .
C5 C 0.66059(16) 0.5381(6) 0.2739(4) 0.0521(11) Uani 1 1 d . . . . .
C6 C 0.69395(17) 0.5972(7) 0.2098(4) 0.0610(12) Uani 1 1 d . . . . .
C7 C 0.65251(17) 0.7677(5) 0.3724(4) 0.0559(12) Uani 1 1 d . . . . .
C8 C 0.68440(19) 0.8499(6) 0.3161(4) 0.0626(13) Uani 1 1 d . . . . .
C9 C 0.7024(2) 0.9835(7) 0.3503(6) 0.0775(17) Uani 1 1 d . . . . .
H9 H 0.7258 1.0318 0.3152 0.093 Uiso 1 1 calc R . . . .
C10 C 0.6860(3) 1.0438(8) 0.4352(6) 0.089(2) Uani 1 1 d . . . . .
H10 H 0.6965 1.1366 0.4556 0.107 Uiso 1 1 calc R . . . .
C11 C 0.6537(3) 0.9674(8) 0.4907(6) 0.091(2) Uani 1 1 d . . . . .
H11 H 0.6429 1.0083 0.5491 0.109 Uiso 1 1 calc R . . . .
C12 C 0.6376(2) 0.8306(7) 0.4602(5) 0.0728(15) Uani 1 1 d . . . . .
H12 H 0.6163 0.7793 0.4990 0.087 Uiso 1 1 calc R . . . .
C13 C 0.60325(16) 0.5544(5) 0.4043(4) 0.0506(10) Uani 1 1 d . . . . .
C14 C 0.55555(15) 0.5669(5) 0.3890(3) 0.0475(10) Uani 1 1 d . . . . .
H14 H 0.5440 0.6199 0.3356 0.057 Uiso 1 1 calc R . . . .
C15 C 0.52510(14) 0.4985(6) 0.4553(3) 0.0462(9) Uani 1 1 d . . . . .
C16 C 0.54361(17) 0.4167(6) 0.5337(3) 0.0532(11) Uani 1 1 d . . . . .
C17 C 0.59135(18) 0.4028(6) 0.5477(4) 0.0619(13) Uani 1 1 d . . . . .
H17 H 0.6031 0.3477 0.6000 0.074 Uiso 1 1 calc R . . . .
C18 C 0.62077(17) 0.4719(6) 0.4829(4) 0.0595(12) Uani 1 1 d . . . . .
H18 H 0.6529 0.4638 0.4914 0.071 Uiso 1 1 calc R . . . .
S2 S 0.5000 0.3391(2) 0.60843(13) 0.0635(5) Uani 1 2 d S T P . .
N1 N 0.63503(13) 0.6292(5) 0.3395(3) 0.0547(9) Uani 1 1 d . . . . .
S1 S 0.70079(6) 0.7899(2) 0.19867(13) 0.0852(5) Uani 1 1 d . . . . .
C1' C 0.8064(2) 0.9877(7) 0.6237(5) 0.0777(17) Uani 1 1 d . . . . .
H1' H 0.7845 1.0450 0.5904 0.093 Uiso 1 1 calc R . . . .
C2' C 0.8232(3) 1.0347(7) 0.7106(6) 0.091(2) Uani 1 1 d . . . . .
H2' H 0.8144 1.1268 0.7354 0.109 Uiso 1 1 calc R . . . .
C3' C 0.8532(3) 0.9463(8) 0.7620(6) 0.0859(19) Uani 1 1 d . . . . .
H3' H 0.8644 0.9789 0.8223 0.103 Uiso 1 1 calc R . . . .
C4' C 0.8674(2) 0.8105(6) 0.7268(5) 0.0696(14) Uani 1 1 d . . . . .
H4' H 0.8879 0.7527 0.7634 0.084 Uiso 1 1 calc R . . . .
C5' C 0.85124(16) 0.7586(5) 0.6366(4) 0.0515(10) Uani 1 1 d . . . . .
C6' C 0.82186(19) 0.8513(6) 0.5830(4) 0.0597(12) Uani 1 1 d . . . . .
C7' C 0.83766(16) 0.5387(5) 0.5319(4) 0.0509(10) Uani 1 1 d . . . . .
C8' C 0.80652(17) 0.6134(6) 0.4687(4) 0.0571(12) Uani 1 1 d . . . . .
C9' C 0.7788(2) 0.5357(8) 0.4037(5) 0.0774(17) Uani 1 1 d . . . . .
H9' H 0.7579 0.5874 0.3643 0.093 Uiso 1 1 calc R . . . .
C10' C 0.7815(3) 0.3851(10) 0.3962(5) 0.091(2) Uani 1 1 d . . . . .
H10' H 0.7626 0.3345 0.3519 0.109 Uiso 1 1 calc R . . . .
C11' C 0.8118(3) 0.3094(8) 0.4532(5) 0.0845(18) Uani 1 1 d . . . . .
H11' H 0.8142 0.2066 0.4470 0.101 Uiso 1 1 calc R . . . .
C12' C 0.8400(2) 0.3849(7) 0.5225(4) 0.0653(13) Uani 1 1 d . . . . .
H12' H 0.8604 0.3310 0.5620 0.078 Uiso 1 1 calc R . . . .
C13' C 0.89703(15) 0.5351(5) 0.6591(3) 0.0470(10) Uani 1 1 d . . . . .
C14' C 0.87942(17) 0.4507(6) 0.7368(4) 0.0550(11) Uani 1 1 d . . . . .
H14' H 0.8473 0.4434 0.7453 0.066 Uiso 1 1 calc R . . . .
C15' C 0.90855(18) 0.3785(6) 0.8009(4) 0.0579(12) Uani 1 1 d . . . . .
H15' H 0.8966 0.3238 0.8531 0.070 Uiso 1 1 calc R . . . .
C16' C 0.95645(16) 0.3891(5) 0.7859(3) 0.0491(10) Uani 1 1 d . . . . .
C17' C 0.97439(14) 0.4729(4) 0.7076(3) 0.0426(9) Uani 1 1 d . . . . .
C18' C 0.94440(14) 0.5448(5) 0.6438(3) 0.0446(9) Uani 1 1 d . . . . .
H18' H 0.9561 0.5990 0.5911 0.053 Uiso 1 1 calc R . . . .
S2' S 1.0000 0.3107(2) 0.85984(13) 0.0604(5) Uani 1 2 d S T P . .
N1' N 0.86572(13) 0.6186(4) 0.5975(3) 0.0512(9) Uani 1 1 d . . . . .
S1' S 0.80617(6) 0.80851(19) 0.46277(12) 0.0785(5) Uani 1 1 d . . . . .

loop_
_atom_site_aniso_label
_atom_site_aniso_U_11
_atom_site_aniso_U_22
_atom_site_aniso_U_33
_atom_site_aniso_U_23
_atom_site_aniso_U_13
_atom_site_aniso_U_12
C1 0.051(3) 0.114(5) 0.064(3) -0.005(3) 0.002(3) -0.002(3)
C2 0.066(3) 0.094(4) 0.075(4) -0.003(3) 0.006(3) 0.011(3)
C3 0.078(4) 0.088(4) 0.077(4) 0.000(3) -0.006(4) 0.011(3)
C4 0.067(3) 0.076(4) 0.061(3) 0.000(3) 0.001(3) -0.006(3)
C5 0.039(2) 0.070(3) 0.048(3) 0.000(2) -0.0034(19) -0.002(2)
C6 0.045(2) 0.089(4) 0.050(3) 0.002(3) -0.003(2) -0.006(2)
C7 0.046(2) 0.060(3) 0.061(3) 0.006(2) -0.006(2) -0.005(2)
C8 0.056(3) 0.064(3) 0.067(3) 0.010(3) -0.008(3) -0.008(2)
C9 0.064(3) 0.074(4) 0.094(5) 0.014(3) -0.005(3) -0.008(3)
C10 0.092(5) 0.071(4) 0.104(6) 0.000(4) -0.004(4) -0.005(3)
C11 0.100(5) 0.078(4) 0.094(5) -0.006(4) -0.011(4) 0.006(4)
C12 0.078(4) 0.067(3) 0.073(4) -0.004(3) -0.003(3) -0.005(3)
C13 0.046(2) 0.059(3) 0.046(2) 0.0004(19) 0.000(2) -0.0028(19)
C14 0.042(2) 0.059(3) 0.042(2) 0.0038(19) 0.0029(18) -0.0022(18)
C15 0.043(2) 0.055(2) 0.041(2) 0.0043(19) -0.0048(18) -0.0004(19)
C16 0.051(3) 0.065(3) 0.044(2) 0.004(2) 0.000(2) 0.001(2)
C17 0.055(3) 0.076(3) 0.055(3) 0.009(2) -0.012(2) 0.002(2)
C18 0.045(2) 0.072(3) 0.061(3) 0.003(2) -0.003(2) 0.002(2)
S2 0.0601(10) 0.0792(12) 0.0511(10) 0.0118(9) 0.000 0.000
N1 0.0425(19) 0.067(2) 0.054(2) 0.0046(19) -0.0023(17) -0.0001(18)
S1 0.0819(10) 0.0988(11) 0.0750(11) 0.0140(9) 0.0037(8) -0.0210(9)
C1' 0.080(4) 0.073(3) 0.080(4) 0.007(3) 0.019(3) 0.016(3)
C2' 0.101(5) 0.069(4) 0.103(6) 0.000(4) 0.013(5) 0.012(3)
C3' 0.085(4) 0.084(4) 0.088(5) -0.007(4) 0.007(4) 0.010(4)
C4' 0.074(4) 0.068(3) 0.066(3) -0.004(3) -0.005(3) 0.010(3)
C5' 0.044(2) 0.058(3) 0.052(3) 0.002(2) 0.0013(19) 0.0037(19)
C6' 0.059(3) 0.063(3) 0.057(3) 0.008(2) 0.010(2) 0.010(2)
C7' 0.043(2) 0.065(3) 0.045(2) 0.003(2) 0.0052(19) 0.003(2)
C8' 0.045(2) 0.080(3) 0.046(2) 0.005(2) 0.004(2) 0.001(2)
C9' 0.060(3) 0.109(5) 0.063(3) 0.011(3) -0.003(3) -0.006(3)
C10' 0.081(4) 0.121(6) 0.070(4) -0.008(4) -0.010(4) -0.018(4)
C11' 0.092(5) 0.089(4) 0.073(4) -0.002(3) 0.004(4) -0.015(4)
C12' 0.062(3) 0.078(4) 0.055(3) -0.006(3) 0.000(3) -0.001(3)
C13' 0.041(2) 0.052(2) 0.048(2) -0.0010(18) -0.0022(19) 0.0035(17)
C14' 0.042(2) 0.066(3) 0.056(3) 0.003(2) 0.003(2) 0.002(2)
C15' 0.054(3) 0.063(3) 0.057(3) 0.007(2) 0.011(2) -0.001(2)
C16' 0.047(2) 0.056(3) 0.044(2) 0.0064(19) 0.0000(19) 0.002(2)
C17' 0.040(2) 0.048(2) 0.040(2) 0.0026(18) 0.0039(17) 0.0026(17)
C18' 0.037(2) 0.049(2) 0.047(2) -0.0002(18) 0.0019(17) 0.0008(16)
S2' 0.0549(10) 0.0713(11) 0.0551(10) 0.0143(8) 0.000 0.000
N1' 0.0382(18) 0.062(2) 0.054(2) -0.0019(18) 0.0003(16) 0.0028(16)
S1' 0.0811(10) 0.0882(10) 0.0663(9) 0.0124(8) -0.0004(8) 0.0152(8)

loop_
_atom_type_symbol
_atom_type_description
_atom_type_scat_dispersion_real
_atom_type_scat_dispersion_imag
_atom_type_scat_source
C C 0.0181 0.0091 'International Tables Vol C Tables 4.2.6.8 and 6.1.1.4'
H H 0.0000 0.0000 'International Tables Vol C Tables 4.2.6.8 and 6.1.1.4'
N N 0.0311 0.0180 'International Tables Vol C Tables 4.2.6.8 and 6.1.1.4'
S S 0.3331 0.5567 'International Tables Vol C Tables 4.2.6.8 and 6.1.1.4'

loop_
_geom_angle_atom_site_label_1
_geom_angle_atom_site_label_2
_geom_angle_atom_site_label_3
_geom_angle
_geom_angle_site_symmetry_1
_geom_angle_site_symmetry_3
_geom_angle_publ_flag
C2 C1 H1 119.4 . . ?
C2 C1 C6 121.2(6) . . ?
C6 C1 H1 119.4 . . ?
C1 C2 H2 120.1 . . ?
C3 C2 C1 119.8(6) . . ?
C3 C2 H2 120.1 . . ?
C2 C3 H3 119.7 . . ?
C2 C3 C4 120.6(7) . . ?
C4 C3 H3 119.7 . . ?
C3 C4 H4 119.4 . . ?
C3 C4 C5 121.1(6) . . ?
C5 C4 H4 119.4 . . ?
C4 C5 N1 121.0(5) . . ?
C6 C5 C4 117.0(5) . . ?
C6 C5 N1 121.9(5) . . ?
C1 C6 S1 119.1(5) . . ?
C5 C6 C1 120.2(6) . . ?
C5 C6 S1 120.4(4) . . ?
C8 C7 N1 121.3(5) . . ?
C12 C7 C8 117.2(5) . . ?
C12 C7 N1 121.4(5) . . ?
C7 C8 S1 120.8(4) . . ?
C9 C8 C7 120.9(6) . . ?
C9 C8 S1 118.2(5) . . ?
C8 C9 H9 120.0 . . ?
C10 C9 C8 120.0(6) . . ?
C10 C9 H9 120.0 . . ?
C9 C10 H10 120.0 . . ?
C9 C10 C11 120.1(7) . . ?
C11 C10 H10 120.0 . . ?
C10 C11 H11 119.9 . . ?
C10 C11 C12 120.2(7) . . ?
C12 C11 H11 119.9 . . ?
C7 C12 H12 119.3 . . ?
C11 C12 C7 121.3(6) . . ?
C11 C12 H12 119.3 . . ?
C14 C13 C18 120.9(4) . . ?
C14 C13 N1 119.6(4) . . ?
C18 C13 N1 119.5(4) . . ?
C13 C14 H14 120.6 . . ?
C13 C14 C15 118.8(4) . . ?
C15 C14 H14 120.6 . . ?
C14 C15 C15 128.6(2) . 4_655 ?
C14 C15 C16 119.2(4) . . ?
C16 C15 C15 112.2(3) . 4_655 ?
C15 C16 S2 112.4(3) . . ?
C17 C16 C15 121.7(4) . . ?
C17 C16 S2 125.9(4) . . ?
C16 C17 H17 120.8 . . ?
C18 C17 C16 118.5(5) . . ?
C18 C17 H17 120.8 . . ?
C13 C18 H18 119.5 . . ?
C17 C18 C13 120.9(4) . . ?
C17 C18 H18 119.5 . . ?
C16 S2 C16 90.7(3) . 4_655 ?
C5 N1 C13 116.5(4) . . ?
C7 N1 C5 121.7(4) . . ?
C7 N1 C13 116.3(4) . . ?
C6 S1 C8 101.3(3) . . ?
C2' C1' H1' 119.9 . . ?
C2' C1' C6' 120.2(6) . . ?
C6' C1' H1' 119.9 . . ?
C1' C2' H2' 120.2 . . ?
C1' C2' C3' 119.7(6) . . ?
C3' C2' H2' 120.2 . . ?
C2' C3' H3' 119.2 . . ?
C2' C3' C4' 121.6(7) . . ?
C4' C3' H3' 119.2 . . ?
C3' C4' H4' 119.7 . . ?
C3' C4' C5' 120.5(6) . . ?
C5' C4' H4' 119.7 . . ?
C4' C5' N1' 121.9(4) . . ?
C6' C5' C4' 117.6(5) . . ?
C6' C5' N1' 120.4(5) . . ?
C1' C6' S1' 118.6(5) . . ?
C5' C6' C1' 120.1(5) . . ?
C5' C6' S1' 121.2(4) . . ?
C12' C7' C8' 116.6(5) . . ?
C12' C7' N1' 122.8(5) . . ?
N1' C7' C8' 120.6(4) . . ?
C7' C8' S1' 120.5(4) . . ?
C9' C8' C7' 121.0(6) . . ?
C9' C8' S1' 118.2(5) . . ?
C8' C9' H9' 119.3 . . ?
C10' C9' C8' 121.3(6) . . ?
C10' C9' H9' 119.3 . . ?
C9' C10' H10' 120.2 . . ?
C11' C10' C9' 119.7(7) . . ?
C11' C10' H10' 120.2 . . ?
C10' C11' H11' 119.7 . . ?
C10' C11' C12' 120.7(7) . . ?
C12' C11' H11' 119.7 . . ?
C7' C12' C11' 120.7(6) . . ?
C7' C12' H12' 119.7 . . ?
C11' C12' H12' 119.7 . . ?
C14' C13' N1' 120.0(4) . . ?
C18' C13' C14' 120.4(4) . . ?
C18' C13' N1' 119.6(4) . . ?
C13' C14' H14' 119.3 . . ?
C15' C14' C13' 121.3(4) . . ?
C15' C14' H14' 119.3 . . ?
C14' C15' H15' 120.8 . . ?
C14' C15' C16' 118.3(5) . . ?
C16' C15' H15' 120.8 . . ?
C15' C16' C17' 120.7(4) . . ?
C15' C16' S2' 126.2(4) . . ?
C17' C16' S2' 113.1(3) . . ?
C16' C17' C17' 111.5(2) . 4_755 ?
C18' C17' C16' 120.1(4) . . ?
C18' C17' C17' 128.4(2) . 4_755 ?
C13' C18' C17' 119.2(4) . . ?
C13' C18' H18' 120.4 . . ?
C17' C18' H18' 120.4 . . ?
C16' S2' C16' 90.8(3) 4_755 . ?
C5' N1' C13' 115.0(4) . . ?
C7' N1' C5' 121.6(4) . . ?
C7' N1' C13' 117.5(4) . . ?
C6' S1' C8' 100.1(2) . . ?

loop_
_geom_bond_atom_site_label_1
_geom_bond_atom_site_label_2
_geom_bond_distance
_geom_bond_site_symmetry_2
_geom_bond_publ_flag
C1 H1 0.9300 . ?
C1 C2 1.363(10) . ?
C1 C6 1.406(9) . ?
C2 H2 0.9300 . ?
C2 C3 1.356(10) . ?
C3 H3 0.9300 . ?
C3 C4 1.401(9) . ?
C4 H4 0.9300 . ?
C4 C5 1.405(8) . ?
C5 C6 1.399(7) . ?
C5 N1 1.417(6) . ?
C6 S1 1.749(6) . ?
C7 C8 1.403(7) . ?
C7 C12 1.390(8) . ?
C7 N1 1.414(6) . ?
C8 C9 1.388(9) . ?
C8 S1 1.753(6) . ?
C9 H9 0.9300 . ?
C9 C10 1.362(10) . ?
C10 H10 0.9300 . ?
C10 C11 1.378(10) . ?
C11 H11 0.9300 . ?
C11 C12 1.378(9) . ?
C12 H12 0.9300 . ?
C13 C14 1.387(6) . ?
C13 C18 1.397(7) . ?
C13 N1 1.436(6) . ?
C14 H14 0.9300 . ?
C14 C15 1.399(6) . ?
C15 C15 1.439(8) 4_655 ?
C15 C16 1.401(6) . ?
C16 C17 1.387(7) . ?
C16 S2 1.757(5) . ?
C17 H17 0.9300 . ?
C17 C18 1.370(8) . ?
C18 H18 0.9300 . ?
S2 C16 1.757(5) 4_655 ?
C1' H1' 0.9300 . ?
C1' C2' 1.346(11) . ?
C1' C6' 1.417(8) . ?
C2' H2' 0.9300 . ?
C2' C3' 1.365(10) . ?
C3' H3' 0.9300 . ?
C3' C4' 1.372(9) . ?
C4' H4' 0.9300 . ?
C4' C5' 1.394(8) . ?
C5' C6' 1.392(7) . ?
C5' N1' 1.428(6) . ?
C6' S1' 1.742(6) . ?
C7' C8' 1.411(7) . ?
C7' C12' 1.390(8) . ?
C7' N1' 1.401(6) . ?
C8' C9' 1.380(8) . ?
C8' S1' 1.755(6) . ?
C9' H9' 0.9300 . ?
C9' C10' 1.360(10) . ?
C10' H10' 0.9300 . ?
C10' C11' 1.350(10) . ?
C11' H11' 0.9300 . ?
C11' C12' 1.416(9) . ?
C12' H12' 0.9300 . ?
C13' C14' 1.397(7) . ?
C13' C18' 1.376(6) . ?
C13' N1' 1.440(6) . ?
C14' H14' 0.9300 . ?
C14' C15' 1.371(7) . ?
C15' H15' 0.9300 . ?
C15' C16' 1.391(7) . ?
C16' C17' 1.404(6) . ?
C16' S2' 1.752(5) . ?
C17' C17' 1.468(8) 4_755 ?
C17' C18' 1.382(6) . ?
C18' H18' 0.9300 . ?
S2' C16' 1.752(5) 4_755 ?

loop_
_geom_torsion_atom_site_label_1
_geom_torsion_atom_site_label_2
_geom_torsion_atom_site_label_3
_geom_torsion_atom_site_label_4
_geom_torsion
_geom_torsion_site_symmetry_1
_geom_torsion_site_symmetry_2
_geom_torsion_site_symmetry_3
_geom_torsion_site_symmetry_4
_geom_torsion_publ_flag
C1 C2 C3 C4 -1.8(10) . . . . ?
C1 C6 S1 C8 -156.6(4) . . . . ?
C2 C1 C6 C5 2.7(9) . . . . ?
C2 C1 C6 S1 -171.0(5) . . . . ?
C2 C3 C4 C5 1.7(10) . . . . ?
C3 C4 C5 C6 0.5(8) . . . . ?
C3 C4 C5 N1 178.7(5) . . . . ?
C4 C5 C6 C1 -2.7(7) . . . . ?
C4 C5 C6 S1 171.0(4) . . . . ?
C4 C5 N1 C7 157.0(5) . . . . ?
C4 C5 N1 C13 4.4(6) . . . . ?
C5 C6 S1 C8 29.7(5) . . . . ?
C6 C1 C2 C3 -0.4(10) . . . . ?
C6 C5 N1 C7 -24.9(7) . . . . ?
C6 C5 N1 C13 -177.5(4) . . . . ?
C7 C8 C9 C10 -6.3(9) . . . . ?
C7 C8 S1 C6 -28.4(5) . . . . ?
C8 C7 C12 C11 -0.4(9) . . . . ?
C8 C7 N1 C5 26.3(7) . . . . ?
C8 C7 N1 C13 178.9(4) . . . . ?
C8 C9 C10 C11 4.5(10) . . . . ?
C9 C8 S1 C6 154.0(5) . . . . ?
C9 C10 C11 C12 -0.8(11) . . . . ?
C10 C11 C12 C7 -1.2(11) . . . . ?
C12 C7 C8 C9 4.1(8) . . . . ?
C12 C7 C8 S1 -173.4(4) . . . . ?
C12 C7 N1 C5 -156.0(5) . . . . ?
C12 C7 N1 C13 -3.3(7) . . . . ?
C13 C14 C15 C15 178.9(3) . . . 4_655 ?
C13 C14 C15 C16 -1.4(7) . . . . ?
C14 C13 C18 C17 -0.8(8) . . . . ?
C14 C13 N1 C5 -108.0(5) . . . . ?
C14 C13 N1 C7 97.8(5) . . . . ?
C14 C15 C16 C17 0.5(8) . . . . ?
C14 C15 C16 S2 -179.8(4) . . . . ?
C15 C15 C16 C17 -179.8(4) 4_655 . . . ?
C15 C15 C16 S2 -0.1(4) 4_655 . . . ?
C15 C16 C17 C18 0.3(8) . . . . ?
C15 C16 S2 C16 0.1(5) . . . 4_655 ?
C16 C17 C18 C13 -0.1(9) . . . . ?
C17 C16 S2 C16 179.8(4) . . . 4_655 ?
C18 C13 C14 C15 1.6(7) . . . . ?
C18 C13 N1 C5 73.1(6) . . . . ?
C18 C13 N1 C7 -81.0(6) . . . . ?
S2 C16 C17 C18 -179.3(4) . . . . ?
N1 C5 C6 C1 179.2(5) . . . . ?
N1 C5 C6 S1 -7.2(6) . . . . ?
N1 C7 C8 C9 -178.1(5) . . . . ?
N1 C7 C8 S1 4.4(7) . . . . ?
N1 C7 C12 C11 -178.2(6) . . . . ?
N1 C13 C14 C15 -177.3(4) . . . . ?
N1 C13 C18 C17 178.0(5) . . . . ?
S1 C8 C9 C10 171.3(5) . . . . ?
C1' C2' C3' C4' 0.8(12) . . . . ?
C1' C6' S1' C8' -152.0(5) . . . . ?
C2' C1' C6' C5' 6.0(9) . . . . ?
C2' C1' C6' S1' -170.4(6) . . . . ?
C2' C3' C4' C5' 0.0(11) . . . . ?
C3' C4' C5' C6' 2.2(9) . . . . ?
C3' C4' C5' N1' 179.3(6) . . . . ?
C4' C5' C6' C1' -5.0(8) . . . . ?
C4' C5' C6' S1' 171.2(4) . . . . ?
C4' C5' N1' C7' 153.7(5) . . . . ?
C4' C5' N1' C13' 1.4(7) . . . . ?
C5' C6' S1' C8' 31.7(5) . . . . ?
C6' C1' C2' C3' -3.7(11) . . . . ?
C6' C5' N1' C7' -29.3(7) . . . . ?
C6' C5' N1' C13' 178.4(4) . . . . ?
C7' C8' C9' C10' -2.0(9) . . . . ?
C7' C8' S1' C6' -31.7(5) . . . . ?
C8' C7' C12' C11' -0.8(8) . . . . ?
C8' C7' N1' C5' 29.0(7) . . . . ?
C8' C7' N1' C13' -179.4(4) . . . . ?
C8' C9' C10' C11' 0.0(11) . . . . ?
C9' C8' S1' C6' 154.3(4) . . . . ?
C9' C10' C11' C12' 1.5(11) . . . . ?
C10' C11' C12' C7' -1.1(10) . . . . ?
C12' C7' C8' C9' 2.3(7) . . . . ?
C12' C7' C8' S1' -171.6(4) . . . . ?
C12' C7' N1' C5' -153.6(5) . . . . ?
C12' C7' N1' C13' -2.0(7) . . . . ?
C13' C14' C15' C16' -1.0(8) . . . . ?
C14' C13' C18' C17' -1.5(7) . . . . ?
C14' C13' N1' C5' 81.1(5) . . . . ?
C14' C13' N1' C7' -72.4(6) . . . . ?
C14' C15' C16' C17' 0.6(8) . . . . ?
C14' C15' C16' S2' 178.2(4) . . . . ?
C15' C16' C17' C17' 178.1(4) . . . 4_755 ?
C15' C16' C17' C18' -0.7(7) . . . . ?
C15' C16' S2' C16' -178.0(4) . . . 4_755 ?
C16' C17' C18' C13' 1.1(6) . . . . ?
C17' C16' S2' C16' -0.3(5) . . . 4_755 ?
C17' C17' C18' C13' -177.4(3) 4_755 . . . ?
C18' C13' C14' C15' 1.5(7) . . . . ?
C18' C13' N1' C5' -95.8(5) . . . . ?
C18' C13' N1' C7' 110.8(5) . . . . ?
S2' C16' C17' C17' 0.2(4) . . . 4_755 ?
S2' C16' C17' C18' -178.5(3) . . . . ?
N1' C5' C6' C1' 177.8(5) . . . . ?
N1' C5' C6' S1' -6.0(7) . . . . ?
N1' C7' C8' C9' 179.9(5) . . . . ?
N1' C7' C8' S1' 6.0(6) . . . . ?
N1' C7' C12' C11' -178.3(5) . . . . ?
N1' C13' C14' C15' -175.4(5) . . . . ?
N1' C13' C18' C17' 175.3(4) . . . . ?
S1' C8' C9' C10' 172.0(5) . . . . ?

loop_
_smtbx_masks_void_nr
_smtbx_masks_void_average_x
_smtbx_masks_void_average_y
_smtbx_masks_void_average_z
_smtbx_masks_void_volume
_smtbx_masks_void_count_electrons
_smtbx_masks_void_content
1 0.000 0.000 -0.909 493.8 106.2 ?
2 0.500 0.000 -0.262 502.1 103.2 ?
